data_4517538
loop_
_publ_author_name
'Song, Xiao-Jiao'
'Xue, Xiao-Ming'

_publ_section_title
;
 Study on the Magneto-Structural Correlation of a New Dinuclear Cobalt(II)
 Complex with Double \m-Phenoxo Bridges.
;
_journal_issue 14
_journal_name_full 'ACS omega'
_journal_page_first 8347
_journal_page_last 8354
_journal_paper_doi 10.1021/acsomega.0c00853
_journal_volume 5
_journal_year 2020
_chemical_formula_sum 'C44 H42 Co2 F6 N2 O9'
_chemical_formula_weight 974.65
_space_group_crystal_system monoclinic
_space_group_IT_number 15
_space_group_name_Hall '-C 2yc'
_space_group_name_H-M_alt 'C 1 2/c 1'
_atom_sites_solution_hydrogens mixed
_audit_creation_method SHELXL-2017/1
_cell_angle_alpha 90
_cell_angle_beta 91.058(16)
_cell_angle_gamma 90
_cell_formula_units_Z 8
_cell_length_a 28.201(9)
_cell_length_b 14.449(4)
_cell_length_c 20.928(8)
_cell_measurement_reflns_used 5235
_cell_measurement_temperature 210(2)
_cell_measurement_theta_max 53.56
_cell_measurement_theta_min 2.72
_cell_volume 8526(5)
_computing_structure_refinement 'SHELXL-2017/1 (Sheldrick, 2017)'
_computing_structure_solution 'SHELXT 2014/5 (Sheldrick, 2014)'
_diffrn_ambient_temperature 210(2)
_diffrn_measured_fraction_theta_full 0.966
_diffrn_measured_fraction_theta_max 0.960
_diffrn_measurement_device_type 'Bruker D8 venture CCD'
_diffrn_measurement_method '\f and \w scans'
_diffrn_radiation_type GaK\a
_diffrn_radiation_wavelength 1.34139
_diffrn_reflns_av_R_equivalents 0.0472
_diffrn_reflns_av_unetI/netI 0.0641
_diffrn_reflns_Laue_measured_fraction_full 0.966
_diffrn_reflns_Laue_measured_fraction_max 0.960
_diffrn_reflns_limit_h_max 34
_diffrn_reflns_limit_h_min -30
_diffrn_reflns_limit_k_max 9
_diffrn_reflns_limit_k_min -17
_diffrn_reflns_limit_l_max 25
_diffrn_reflns_limit_l_min -23
_diffrn_reflns_number 18007
_diffrn_reflns_point_group_measured_fraction_full 0.966
_diffrn_reflns_point_group_measured_fraction_max 0.960
_diffrn_reflns_theta_full 53.594
_diffrn_reflns_theta_max 54.126
_diffrn_reflns_theta_min 2.727
_exptl_absorpt_coefficient_mu 4.684
_exptl_crystal_density_diffrn 1.519
_exptl_crystal_description block
_exptl_crystal_F_000 4000
_refine_diff_density_max 0.355
_refine_diff_density_min -0.437
_refine_diff_density_rms 0.069
_refine_ls_extinction_method none
_refine_ls_goodness_of_fit_ref 1.060
_refine_ls_hydrogen_treatment constr
_refine_ls_matrix_type full
_refine_ls_number_parameters 575
_refine_ls_number_reflns 7563
_refine_ls_number_restraints 0
_refine_ls_restrained_S_all 1.060
_refine_ls_R_factor_all 0.0836
_refine_ls_R_factor_gt 0.0524
_refine_ls_shift/su_max 0.001
_refine_ls_shift/su_mean 0.000
_refine_ls_structure_factor_coef Fsqd
_refine_ls_weighting_details 'w=1/[\s^2^(Fo^2^)+(0.0751P)^2^] where P=(Fo^2^+2Fc^2^)/3'
_refine_ls_weighting_scheme calc
_refine_ls_wR_factor_gt 0.1330
_refine_ls_wR_factor_ref 0.1458
_reflns_Friedel_coverage 0.000
_reflns_number_gt 5119
_reflns_number_total 7563
_reflns_threshold_expression 'I > 2\s(I)'
_cod_data_source_file ao0c00853_si_004.cif
_cod_data_source_block 1_a
_cod_depositor_comments 'Adding full bibliography for 4517538--4517539.cif.'
_cod_original_sg_symbol_H-M 'C 2/c'
_cod_database_code 4517538
_shelx_shelxl_version_number 2017/1
_shelx_space_group_comment
;
The symmetry employed for this shelxl refinement is uniquely defined
by the following loop, which should always be used as a source of
symmetry information in preference to the above space-group names.
They are only intended as comments.
;

loop_
_space_group_symop_operation_xyz
'x, y, z'
'-x, y, -z+1/2'
'x+1/2, y+1/2, z'
'-x+1/2, y+1/2, -z+1/2'
'-x, -y, -z'
'x, -y, z-1/2'
'-x+1/2, -y+1/2, -z'
'x+1/2, -y+1/2, z-1/2'

loop_
_atom_site_label
_atom_site_type_symbol
_atom_site_fract_x
_atom_site_fract_y
_atom_site_fract_z
_atom_site_U_iso_or_equiv
_atom_site_adp_type
_atom_site_occupancy
_atom_site_site_symmetry_order
_atom_site_calc_flag
_atom_site_refinement_flags_posn
_atom_site_refinement_flags_adp
_atom_site_refinement_flags_occupancy
_atom_site_disorder_assembly
_atom_site_disorder_group
Co1 Co 0.34191(2) 0.74416(4) 0.52163(2) 0.03120(16) Uani 1 1 d . . . . .
Co2 Co 0.40594(2) 0.84282(4) 0.42193(2) 0.03595(17) Uani 1 1 d . . . . .
O1 O 0.38348(9) 0.70835(17) 0.44450(11) 0.0335(6) Uani 1 1 d . . . . .
O6 O 0.29769(9) 0.78943(18) 0.59147(12) 0.0370(6) Uani 1 1 d . . . . .
O3 O 0.36934(9) 0.87997(17) 0.49968(11) 0.0340(6) Uani 1 1 d . . . . .
O9 O 0.28807(9) 0.77758(19) 0.45367(12) 0.0396(7) Uani 1 1 d . . . . .
H9A H 0.272594 0.727214 0.439964 0.059 Uiso 1 1 d R U . . .
H9B H 0.300574 0.799384 0.417884 0.059 Uiso 1 1 d R U . . .
O5 O 0.39369(10) 0.73027(18) 0.58931(12) 0.0399(7) Uani 1 1 d . . . . .
O8 O 0.34560(10) 0.85164(19) 0.36518(12) 0.0437(7) Uani 1 1 d . . . . .
O7 O 0.42605(10) 0.96896(19) 0.38864(14) 0.0472(7) Uani 1 1 d . . . . .
O2 O 0.44116(11) 0.7800(2) 0.34642(14) 0.0525(8) Uani 1 1 d . . . . .
N1 N 0.32197(12) 0.6060(2) 0.52670(13) 0.0339(7) Uani 1 1 d . . . . .
O4 O 0.27424(12) 1.0454(2) 0.58323(17) 0.0629(9) Uani 1 1 d . . . . .
N2 N 0.46599(12) 0.8385(2) 0.48190(16) 0.0383(8) Uani 1 1 d . . . . .
C36 C 0.30875(15) 0.8069(3) 0.64969(18) 0.0364(9) Uani 1 1 d . . . . .
C10 C 0.34281(14) 0.5688(3) 0.41710(17) 0.0343(9) Uani 1 1 d . . . . .
C9 C 0.32320(14) 0.5502(3) 0.47988(17) 0.0358(9) Uani 1 1 d . . . . .
H9 H 0.310199 0.491046 0.486282 0.043 Uiso 1 1 calc R U . . .
C27 C 0.43476(15) 0.9489(3) 0.55660(18) 0.0387(10) Uani 1 1 d . . . . .
C33 C 0.38546(14) 0.9402(3) 0.54173(17) 0.0345(9) Uani 1 1 d . . . . .
C32 C 0.35409(15) 0.9985(3) 0.57399(18) 0.0377(9) Uani 1 1 d . . . . .
C14 C 0.39224(15) 0.6441(3) 0.34056(18) 0.0385(10) Uani 1 1 d . . . . .
C15 C 0.37281(14) 0.6440(3) 0.40279(17) 0.0329(9) Uani 1 1 d . . . . .
C11 C 0.33215(15) 0.5019(3) 0.37123(18) 0.0400(10) Uani 1 1 d . . . . .
H11 H 0.312261 0.452514 0.382517 0.048 Uiso 1 1 calc R U . . .
C41 C 0.33903(15) 0.9079(3) 0.31895(19) 0.0447(10) Uani 1 1 d . . . . .
C28 C 0.44932(16) 1.0125(3) 0.60288(19) 0.0463(11) Uani 1 1 d . . . . .
H28 H 0.481905 1.016847 0.612724 0.056 Uiso 1 1 calc R U . . .
F1 F 0.19014(15) 0.2268(3) 0.5566(2) 0.1305(16) Uani 1 1 d . . . . .
C38 C 0.39263(16) 0.7567(3) 0.64655(19) 0.0408(10) Uani 1 1 d . . . . .
C37 C 0.35306(16) 0.7914(3) 0.67706(18) 0.0422(10) Uani 1 1 d . . . . .
H37 H 0.356777 0.805876 0.720666 0.051 Uiso 1 1 calc R U . . .
F2 F 0.16220(13) 0.3618(3) 0.5601(2) 0.1253(16) Uani 1 1 d . . . . .
C34 C 0.30353(16) 0.9963(3) 0.5583(2) 0.0454(10) Uani 1 1 d . . . . .
H34 H 0.292946 0.954300 0.526818 0.054 Uiso 1 1 calc R U . . .
C43 C 0.40851(16) 1.0078(3) 0.3402(2) 0.0514(12) Uani 1 1 d . . . . .
F3 F 0.17331(14) 0.2867(3) 0.64416(19) 0.1212(15) Uani 1 1 d . . . . .
F4 F 0.43365(15) 0.4885(3) 0.5518(2) 0.1190(14) Uani 1 1 d . . . . .
C31 C 0.37119(16) 1.0614(3) 0.62005(19) 0.0436(10) Uani 1 1 d . . . . .
H31 H 0.349430 1.099261 0.641308 0.052 Uiso 1 1 calc R U . . .
C12 C 0.34956(16) 0.5045(3) 0.30940(18) 0.0448(11) Uani 1 1 d . . . . .
C42 C 0.36788(16) 0.9808(3) 0.3059(2) 0.0542(13) Uani 1 1 d . . . . .
H42 H 0.359578 1.016699 0.269991 0.065 Uiso 1 1 calc R U . . .
F6 F 0.48533(16) 0.4258(3) 0.6123(2) 0.1223(14) Uani 1 1 d . . . . .
C26 C 0.47035(15) 0.8924(3) 0.5292(2) 0.0447(11) Uani 1 1 d . . . . .
H26 H 0.500664 0.895588 0.548499 0.054 Uiso 1 1 calc R U . . .
C13 C 0.38034(16) 0.5749(3) 0.29628(19) 0.0469(11) Uani 1 1 d . . . . .
H13 H 0.394097 0.576959 0.255729 0.056 Uiso 1 1 calc R U . . .
C17 C 0.42650(17) 0.7098(3) 0.3193(2) 0.0496(11) Uani 1 1 d . . . . .
H17 H 0.439587 0.697628 0.279208 0.059 Uiso 1 1 calc R U . . .
C29 C 0.41870(17) 1.0696(3) 0.6351(2) 0.0488(11) Uani 1 1 d . . . . .
C7 C 0.24920(17) 0.4363(3) 0.58967(18) 0.0453(11) Uani 1 1 d . . . . .
H7 H 0.223453 0.476486 0.582343 0.054 Uiso 1 1 calc R U . . .
C8 C 0.30324(17) 0.5733(3) 0.58835(19) 0.0475(11) Uani 1 1 d . . . . .
H8A H 0.273465 0.606111 0.595975 0.057 Uiso 1 1 calc R U . . .
H8B H 0.325736 0.591693 0.622270 0.057 Uiso 1 1 calc R U . . .
C2 C 0.24112(18) 0.3422(3) 0.5947(2) 0.0542(12) Uani 1 1 d . . . . .
C35 C 0.27005(16) 0.8463(3) 0.6893(2) 0.0506(11) Uani 1 1 d . . . . .
H35A H 0.265795 0.911236 0.679002 0.076 Uiso 1 1 calc R U . . .
H35B H 0.278508 0.840027 0.734259 0.076 Uiso 1 1 calc R U . . .
H35C H 0.240750 0.813150 0.680436 0.076 Uiso 1 1 calc R U . . .
F5 F 0.44081(17) 0.5287(3) 0.6487(2) 0.1390(17) Uani 1 1 d . . . . .
C6 C 0.29404(17) 0.4718(3) 0.59515(19) 0.0453(11) Uani 1 1 d . . . . .
C24 C 0.48815(19) 0.6429(4) 0.5335(2) 0.0602(13) Uani 1 1 d . . . . .
H24 H 0.458579 0.639620 0.512194 0.072 Uiso 1 1 calc R U . . .
C40 C 0.29582(17) 0.8904(4) 0.2774(2) 0.0651(15) Uani 1 1 d . . . . .
H40A H 0.298449 0.830102 0.257357 0.098 Uiso 1 1 calc R U . . .
H40B H 0.293460 0.937769 0.244662 0.098 Uiso 1 1 calc R U . . .
H40C H 0.267706 0.891952 0.303386 0.098 Uiso 1 1 calc R U . . .
C39 C 0.43908(17) 0.7494(4) 0.6831(2) 0.0657(15) Uani 1 1 d . . . . .
H39A H 0.459565 0.705529 0.661940 0.099 Uiso 1 1 calc R U . . .
H39B H 0.433230 0.728333 0.726261 0.099 Uiso 1 1 calc R U . . .
H39C H 0.454307 0.809555 0.684622 0.099 Uiso 1 1 calc R U . . .
C16 C 0.3366(2) 0.4312(4) 0.2617(2) 0.0681(15) Uani 1 1 d . . . . .
H16A H 0.325106 0.376841 0.283846 0.102 Uiso 1 1 calc R U . . .
H16B H 0.364248 0.414850 0.237290 0.102 Uiso 1 1 calc R U . . .
H16C H 0.311878 0.454288 0.232998 0.102 Uiso 1 1 calc R U . . .
C5 C 0.33051(19) 0.4105(4) 0.6069(3) 0.0652(14) Uani 1 1 d . . . . .
H5 H 0.361704 0.432887 0.611154 0.078 Uiso 1 1 calc R U . . .
C25 C 0.50867(18) 0.7819(4) 0.4668(2) 0.0603(13) Uani 1 1 d . . . . .
H25A H 0.535893 0.823164 0.461536 0.072 Uiso 1 1 calc R U . . .
H25B H 0.503078 0.749476 0.426276 0.072 Uiso 1 1 calc R U . . .
C23 C 0.52026(18) 0.7125(4) 0.5179(3) 0.0615(14) Uani 1 1 d . . . . .
C19 C 0.4997(2) 0.5784(4) 0.5805(3) 0.0680(15) Uani 1 1 d . . . . .
C3 C 0.2781(2) 0.2821(4) 0.6057(3) 0.0720(16) Uani 1 1 d . . . . .
H3 H 0.272535 0.218074 0.608280 0.086 Uiso 1 1 calc R U . . .
C30 C 0.4364(2) 1.1389(4) 0.6843(2) 0.0700(15) Uani 1 1 d . . . . .
H30A H 0.423661 1.123691 0.725682 0.105 Uiso 1 1 calc R U . . .
H30B H 0.426171 1.200553 0.671880 0.105 Uiso 1 1 calc R U . . .
H30C H 0.470790 1.136969 0.686693 0.105 Uiso 1 1 calc R U . . .
C1 C 0.1922(2) 0.3048(4) 0.5889(3) 0.0766(17) Uani 1 1 d . . . . .
C44 C 0.4352(2) 1.0917(4) 0.3181(3) 0.097(2) Uani 1 1 d . . . . .
H44A H 0.444055 1.129515 0.354716 0.145 Uiso 1 1 calc R U . . .
H44B H 0.415179 1.127488 0.289087 0.145 Uiso 1 1 calc R U . . .
H44C H 0.463529 1.072325 0.296197 0.145 Uiso 1 1 calc R U . . .
C18 C 0.4659(2) 0.5064(4) 0.5981(3) 0.0800(17) Uani 1 1 d . . . . .
C4 C 0.3221(2) 0.3157(4) 0.6126(3) 0.0820(18) Uani 1 1 d . . . . .
H4 H 0.347518 0.275207 0.621418 0.098 Uiso 1 1 calc R U . . .
C22 C 0.5637(2) 0.7161(4) 0.5504(3) 0.089(2) Uani 1 1 d . . . . .
H22 H 0.585838 0.762087 0.540130 0.107 Uiso 1 1 calc R U . . .
C20 C 0.5434(2) 0.5835(5) 0.6124(4) 0.105(3) Uani 1 1 d . . . . .
H20 H 0.551625 0.539886 0.644001 0.127 Uiso 1 1 calc R U . . .
C21 C 0.5742(3) 0.6531(5) 0.5971(4) 0.126(3) Uani 1 1 d . . . . .
H21 H 0.603348 0.657466 0.619387 0.151 Uiso 1 1 calc R U . . .

loop_
_atom_site_aniso_label
_atom_site_aniso_U_11
_atom_site_aniso_U_22
_atom_site_aniso_U_33
_atom_site_aniso_U_23
_atom_site_aniso_U_13
_atom_site_aniso_U_12
Co1 0.0384(3) 0.0269(3) 0.0283(3) 0.0002(2) 0.0006(2) -0.0041(3)
Co2 0.0398(3) 0.0318(3) 0.0364(3) 0.0055(2) 0.0030(2) -0.0033(3)
O1 0.0439(16) 0.0275(15) 0.0292(13) 0.0014(11) 0.0022(11) -0.0036(12)
O6 0.0416(16) 0.0381(16) 0.0313(14) -0.0014(12) -0.0004(12) -0.0031(13)
O3 0.0385(15) 0.0258(14) 0.0376(14) -0.0001(11) -0.0022(12) -0.0069(12)
O9 0.0430(16) 0.0389(16) 0.0367(14) 0.0046(12) -0.0015(12) -0.0112(13)
O5 0.0482(17) 0.0369(16) 0.0345(15) -0.0014(12) -0.0030(12) 0.0013(13)
O8 0.0491(17) 0.0438(18) 0.0382(15) 0.0094(13) -0.0006(13) -0.0053(14)
O7 0.0461(18) 0.0400(18) 0.0553(17) 0.0160(14) -0.0020(14) -0.0071(14)
O2 0.059(2) 0.0476(19) 0.0514(18) 0.0030(15) 0.0142(15) -0.0091(16)
N1 0.046(2) 0.0285(18) 0.0275(16) -0.0006(14) 0.0010(14) -0.0064(15)
O4 0.051(2) 0.049(2) 0.089(2) -0.0124(18) 0.0131(18) 0.0083(17)
N2 0.0375(19) 0.0322(19) 0.0455(19) 0.0057(16) 0.0049(15) 0.0010(16)
C36 0.052(3) 0.025(2) 0.033(2) -0.0007(16) 0.0022(18) -0.0079(19)
C10 0.042(2) 0.031(2) 0.0303(19) -0.0009(16) -0.0014(16) 0.0024(19)
C9 0.044(2) 0.024(2) 0.038(2) 0.0018(17) -0.0013(18) -0.0050(18)
C27 0.042(2) 0.032(2) 0.042(2) 0.0005(18) -0.0029(18) -0.0030(19)
C33 0.039(2) 0.027(2) 0.037(2) 0.0065(17) 0.0010(17) -0.0057(18)
C32 0.041(2) 0.029(2) 0.043(2) 0.0032(18) 0.0002(18) -0.0034(19)
C14 0.046(2) 0.037(2) 0.033(2) 0.0035(18) 0.0042(17) 0.003(2)
C15 0.038(2) 0.029(2) 0.0315(19) -0.0005(17) -0.0034(16) 0.0036(18)
C11 0.043(2) 0.033(2) 0.043(2) -0.0034(19) 0.0019(18) 0.000(2)
C41 0.046(3) 0.050(3) 0.037(2) 0.007(2) 0.0031(19) 0.001(2)
C28 0.048(3) 0.047(3) 0.044(2) 0.001(2) -0.009(2) -0.009(2)
F1 0.116(3) 0.102(3) 0.174(4) -0.052(3) 0.006(3) -0.054(3)
C38 0.051(3) 0.037(2) 0.035(2) -0.0020(18) -0.0051(18) -0.001(2)
C37 0.058(3) 0.039(3) 0.029(2) -0.0039(18) -0.0041(19) 0.002(2)
F2 0.080(3) 0.133(4) 0.161(4) 0.052(3) -0.035(3) -0.043(3)
C34 0.050(3) 0.034(2) 0.052(3) 0.004(2) 0.002(2) 0.000(2)
C43 0.048(3) 0.043(3) 0.064(3) 0.023(2) 0.001(2) -0.002(2)
F3 0.101(3) 0.165(4) 0.099(3) 0.022(3) 0.020(2) -0.062(3)
F4 0.098(3) 0.120(3) 0.140(3) 0.001(3) 0.006(3) -0.037(3)
C31 0.057(3) 0.034(2) 0.040(2) -0.0013(18) 0.004(2) -0.004(2)
C12 0.053(3) 0.045(3) 0.037(2) -0.0130(19) -0.0030(19) 0.003(2)
C42 0.049(3) 0.058(3) 0.056(3) 0.029(2) -0.007(2) -0.004(2)
F6 0.143(4) 0.058(2) 0.167(4) 0.019(2) 0.018(3) 0.007(2)
C26 0.040(2) 0.044(3) 0.049(3) 0.004(2) -0.0073(19) -0.005(2)
C13 0.061(3) 0.047(3) 0.032(2) -0.0050(19) 0.0048(19) 0.005(2)
C17 0.062(3) 0.049(3) 0.039(2) 0.002(2) 0.016(2) 0.000(2)
C29 0.063(3) 0.037(3) 0.045(2) -0.003(2) -0.003(2) -0.011(2)
C7 0.056(3) 0.040(3) 0.040(2) 0.0064(19) 0.002(2) -0.005(2)
C8 0.065(3) 0.039(3) 0.039(2) 0.0037(19) 0.009(2) -0.012(2)
C2 0.068(3) 0.045(3) 0.051(3) 0.007(2) 0.009(2) -0.016(3)
C35 0.054(3) 0.055(3) 0.043(2) -0.011(2) 0.008(2) 0.002(2)
F5 0.154(4) 0.117(3) 0.149(4) -0.023(3) 0.085(3) -0.030(3)
C6 0.062(3) 0.038(3) 0.036(2) 0.0077(18) 0.003(2) -0.007(2)
C24 0.055(3) 0.053(3) 0.072(3) 0.000(3) 0.005(3) 0.001(3)
C40 0.061(3) 0.083(4) 0.051(3) 0.018(3) -0.009(2) -0.011(3)
C39 0.062(3) 0.080(4) 0.055(3) -0.023(3) -0.017(2) 0.012(3)
C16 0.087(4) 0.074(4) 0.043(3) -0.026(3) 0.002(3) -0.010(3)
C5 0.058(3) 0.049(3) 0.088(4) 0.015(3) -0.001(3) -0.005(3)
C25 0.059(3) 0.059(3) 0.063(3) 0.004(3) 0.009(2) 0.009(3)
C23 0.053(3) 0.053(3) 0.078(4) -0.007(3) -0.004(3) 0.009(3)
C19 0.070(4) 0.046(3) 0.089(4) 0.006(3) 0.005(3) 0.007(3)
C3 0.086(4) 0.033(3) 0.097(4) 0.017(3) 0.005(3) -0.006(3)
C30 0.083(4) 0.066(4) 0.061(3) -0.020(3) -0.003(3) -0.022(3)
C1 0.086(5) 0.067(4) 0.077(4) 0.011(3) -0.004(4) -0.028(4)
C44 0.071(4) 0.078(4) 0.140(6) 0.069(4) -0.028(4) -0.030(3)
C18 0.085(5) 0.064(4) 0.093(4) -0.009(3) 0.018(4) -0.003(4)
C4 0.071(4) 0.049(3) 0.126(5) 0.025(3) -0.003(4) 0.005(3)
C22 0.055(4) 0.067(4) 0.145(6) 0.025(4) -0.027(4) 0.000(3)
C20 0.083(5) 0.080(5) 0.152(7) 0.039(4) -0.035(5) 0.008(4)
C21 0.087(5) 0.079(5) 0.209(9) 0.053(5) -0.068(6) -0.020(4)

loop_
_atom_type_symbol
_atom_type_description
_atom_type_scat_dispersion_real
_atom_type_scat_dispersion_imag
_atom_type_scat_source
C C 0.0148 0.0070 'International Tables Vol C Tables 4.2.6.8 and 6.1.1.4'
H H 0.0000 0.0000 'International Tables Vol C Tables 4.2.6.8 and 6.1.1.4'
Co Co -0.6671 2.8827 'International Tables Vol C Tables 4.2.6.8 and 6.1.1.4'
F F 0.0599 0.0411 'International Tables Vol C Tables 4.2.6.8 and 6.1.1.4'
N N 0.0253 0.0136 'International Tables Vol C Tables 4.2.6.8 and 6.1.1.4'
O O 0.0412 0.0250 'International Tables Vol C Tables 4.2.6.8 and 6.1.1.4'

loop_
_geom_angle_atom_site_label_1
_geom_angle_atom_site_label_2
_geom_angle_atom_site_label_3
_geom_angle
_geom_angle_site_symmetry_1
_geom_angle_site_symmetry_3
_geom_angle_publ_flag
O5 Co1 O6 88.46(11) . . ?
O5 Co1 N1 93.52(11) . . ?
O6 Co1 N1 95.83(12) . . ?
O5 Co1 O1 96.25(11) . . ?
O6 Co1 O1 174.03(10) . . ?
N1 Co1 O1 87.57(11) . . ?
O5 Co1 O9 172.43(11) . . ?
O6 Co1 O9 88.16(11) . . ?
N1 Co1 O9 93.56(11) . . ?
O1 Co1 O9 86.72(11) . . ?
O5 Co1 O3 88.99(10) . . ?
O6 Co1 O3 94.97(11) . . ?
N1 Co1 O3 168.97(11) . . ?
O1 Co1 O3 81.47(10) . . ?
O9 Co1 O3 84.55(10) . . ?
O3 Co2 O7 100.83(12) . . ?
O3 Co2 O8 91.09(11) . . ?
O7 Co2 O8 88.84(11) . . ?
O3 Co2 O2 169.69(11) . . ?
O7 Co2 O2 89.47(12) . . ?
O8 Co2 O2 89.43(12) . . ?
O3 Co2 N2 86.83(12) . . ?
O7 Co2 N2 90.26(12) . . ?
O8 Co2 N2 177.53(13) . . ?
O2 Co2 N2 92.86(13) . . ?
O3 Co2 O1 84.48(10) . . ?
O7 Co2 O1 172.96(11) . . ?
O8 Co2 O1 86.42(10) . . ?
O2 Co2 O1 85.28(11) . . ?
N2 Co2 O1 94.68(11) . . ?
C15 O1 Co1 124.7(2) . . ?
C15 O1 Co2 125.1(2) . . ?
Co1 O1 Co2 96.96(11) . . ?
C36 O6 Co1 127.1(3) . . ?
C33 O3 Co2 122.8(2) . . ?
C33 O3 Co1 125.5(2) . . ?
Co2 O3 Co1 96.91(11) . . ?
Co1 O9 H9A 111.7 . . ?
Co1 O9 H9B 110.8 . . ?
H9A O9 H9B 102.5 . . ?
C38 O5 Co1 127.3(3) . . ?
C41 O8 Co2 125.7(3) . . ?
C43 O7 Co2 124.7(3) . . ?
C17 O2 Co2 123.1(3) . . ?
C9 N1 C8 119.0(3) . . ?
C9 N1 Co1 124.0(3) . . ?
C8 N1 Co1 116.9(2) . . ?
C26 N2 C25 115.8(4) . . ?
C26 N2 Co2 121.2(3) . . ?
C25 N2 Co2 122.5(3) . . ?
O6 C36 C37 124.5(4) . . ?
O6 C36 C35 115.9(4) . . ?
C37 C36 C35 119.6(4) . . ?
C11 C10 C15 120.7(4) . . ?
C11 C10 C9 114.3(4) . . ?
C15 C10 C9 124.8(3) . . ?
N1 C9 C10 126.4(4) . . ?
N1 C9 H9 116.8 . . ?
C10 C9 H9 116.8 . . ?
C28 C27 C26 117.3(4) . . ?
C28 C27 C33 119.0(4) . . ?
C26 C27 C33 123.7(4) . . ?
O3 C33 C32 120.4(3) . . ?
O3 C33 C27 122.0(4) . . ?
C32 C33 C27 117.6(4) . . ?
C33 C32 C31 120.5(4) . . ?
C33 C32 C34 120.1(4) . . ?
C31 C32 C34 119.4(4) . . ?
C13 C14 C15 120.9(4) . . ?
C13 C14 C17 115.0(4) . . ?
C15 C14 C17 124.0(4) . . ?
O1 C15 C10 122.5(3) . . ?
O1 C15 C14 121.5(4) . . ?
C10 C15 C14 116.0(3) . . ?
C10 C11 C12 123.1(4) . . ?
C10 C11 H11 118.4 . . ?
C12 C11 H11 118.4 . . ?
O8 C41 C42 124.5(4) . . ?
O8 C41 C40 115.8(4) . . ?
C42 C41 C40 119.7(4) . . ?
C29 C28 C27 123.8(4) . . ?
C29 C28 H28 118.1 . . ?
C27 C28 H28 118.1 . . ?
O5 C38 C37 125.5(4) . . ?
O5 C38 C39 115.2(4) . . ?
C37 C38 C39 119.3(4) . . ?
C36 C37 C38 126.5(4) . . ?
C36 C37 H37 116.7 . . ?
C38 C37 H37 116.7 . . ?
O4 C34 C32 124.1(4) . . ?
O4 C34 H34 118.0 . . ?
C32 C34 H34 118.0 . . ?
O7 C43 C42 126.8(4) . . ?
O7 C43 C44 114.7(4) . . ?
C42 C43 C44 118.5(4) . . ?
C29 C31 C32 122.3(4) . . ?
C29 C31 H31 118.9 . . ?
C32 C31 H31 118.9 . . ?
C13 C12 C11 116.2(4) . . ?
C13 C12 C16 122.8(4) . . ?
C11 C12 C16 121.0(4) . . ?
C41 C42 C43 127.0(4) . . ?
C41 C42 H42 116.5 . . ?
C43 C42 H42 116.5 . . ?
N2 C26 C27 127.6(4) . . ?
N2 C26 H26 116.2 . . ?
C27 C26 H26 116.2 . . ?
C12 C13 C14 122.9(4) . . ?
C12 C13 H13 118.5 . . ?
C14 C13 H13 118.5 . . ?
O2 C17 C14 128.8(4) . . ?
O2 C17 H17 115.6 . . ?
C14 C17 H17 115.6 . . ?
C31 C29 C28 116.9(4) . . ?
C31 C29 C30 121.4(5) . . ?
C28 C29 C30 121.7(4) . . ?
C6 C7 C2 121.1(4) . . ?
C6 C7 H7 119.5 . . ?
C2 C7 H7 119.5 . . ?
N1 C8 C6 117.5(3) . . ?
N1 C8 H8A 107.9 . . ?
C6 C8 H8A 107.9 . . ?
N1 C8 H8B 107.9 . . ?
C6 C8 H8B 107.9 . . ?
H8A C8 H8B 107.2 . . ?
C3 C2 C7 120.6(5) . . ?
C3 C2 C1 119.0(5) . . ?
C7 C2 C1 120.4(5) . . ?
C36 C35 H35A 109.5 . . ?
C36 C35 H35B 109.5 . . ?
H35A C35 H35B 109.5 . . ?
C36 C35 H35C 109.5 . . ?
H35A C35 H35C 109.5 . . ?
H35B C35 H35C 109.5 . . ?
C7 C6 C5 117.4(4) . . ?
C7 C6 C8 121.4(4) . . ?
C5 C6 C8 121.2(4) . . ?
C19 C24 C23 120.3(5) . . ?
C19 C24 H24 119.9 . . ?
C23 C24 H24 119.9 . . ?
C41 C40 H40A 109.5 . . ?
C41 C40 H40B 109.5 . . ?
H40A C40 H40B 109.5 . . ?
C41 C40 H40C 109.5 . . ?
H40A C40 H40C 109.5 . . ?
H40B C40 H40C 109.5 . . ?
C38 C39 H39A 109.5 . . ?
C38 C39 H39B 109.5 . . ?
H39A C39 H39B 109.5 . . ?
C38 C39 H39C 109.5 . . ?
H39A C39 H39C 109.5 . . ?
H39B C39 H39C 109.5 . . ?
C12 C16 H16A 109.5 . . ?
C12 C16 H16B 109.5 . . ?
H16A C16 H16B 109.5 . . ?
C12 C16 H16C 109.5 . . ?
H16A C16 H16C 109.5 . . ?
H16B C16 H16C 109.5 . . ?
C6 C5 C4 121.3(5) . . ?
C6 C5 H5 119.3 . . ?
C4 C5 H5 119.3 . . ?
N2 C25 C23 112.5(4) . . ?
N2 C25 H25A 109.1 . . ?
C23 C25 H25A 109.1 . . ?
N2 C25 H25B 109.1 . . ?
C23 C25 H25B 109.1 . . ?
H25A C25 H25B 107.8 . . ?
C22 C23 C24 118.7(5) . . ?
C22 C23 C25 120.2(5) . . ?
C24 C23 C25 121.1(5) . . ?
C24 C19 C20 119.9(6) . . ?
C24 C19 C18 120.6(5) . . ?
C20 C19 C18 119.5(6) . . ?
C4 C3 C2 119.3(5) . . ?
C4 C3 H3 120.4 . . ?
C2 C3 H3 120.4 . . ?
C29 C30 H30A 109.5 . . ?
C29 C30 H30B 109.5 . . ?
H30A C30 H30B 109.5 . . ?
C29 C30 H30C 109.5 . . ?
H30A C30 H30C 109.5 . . ?
H30B C30 H30C 109.5 . . ?
F3 C1 F1 105.6(5) . . ?
F3 C1 F2 105.1(6) . . ?
F1 C1 F2 106.2(5) . . ?
F3 C1 C2 113.1(5) . . ?
F1 C1 C2 112.7(6) . . ?
F2 C1 C2 113.4(5) . . ?
C43 C44 H44A 109.5 . . ?
C43 C44 H44B 109.5 . . ?
H44A C44 H44B 109.5 . . ?
C43 C44 H44C 109.5 . . ?
H44A C44 H44C 109.5 . . ?
H44B C44 H44C 109.5 . . ?
F6 C18 F5 105.1(6) . . ?
F6 C18 F4 105.4(5) . . ?
F5 C18 F4 105.0(6) . . ?
F6 C18 C19 114.5(6) . . ?
F5 C18 C19 112.9(5) . . ?
F4 C18 C19 113.0(5) . . ?
C3 C4 C5 120.3(5) . . ?
C3 C4 H4 119.8 . . ?
C5 C4 H4 119.8 . . ?
C21 C22 C23 120.2(6) . . ?
C21 C22 H22 119.9 . . ?
C23 C22 H22 119.9 . . ?
C21 C20 C19 119.1(6) . . ?
C21 C20 H20 120.4 . . ?
C19 C20 H20 120.4 . . ?
C22 C21 C20 121.7(6) . . ?
C22 C21 H21 119.1 . . ?
C20 C21 H21 119.1 . . ?

loop_
_geom_bond_atom_site_label_1
_geom_bond_atom_site_label_2
_geom_bond_distance
_geom_bond_site_symmetry_2
_geom_bond_publ_flag
Co1 O5 2.025(3) . ?
Co1 O6 2.046(3) . ?
Co1 N1 2.077(3) . ?
Co1 O1 2.078(3) . ?
Co1 O9 2.117(3) . ?
Co1 O3 2.162(3) . ?
Co2 O3 2.016(3) . ?
Co2 O7 2.035(3) . ?
Co2 O8 2.061(3) . ?
Co2 O2 2.090(3) . ?
Co2 N2 2.090(3) . ?
Co2 O1 2.100(3) . ?
O1 C15 1.307(4) . ?
O6 C36 1.277(4) . ?
O3 C33 1.313(4) . ?
O9 H9A 0.8933 . ?
O9 H9B 0.8912 . ?
O5 C38 1.258(5) . ?
O8 C41 1.275(5) . ?
O7 C43 1.252(5) . ?
O2 C17 1.230(5) . ?
N1 C9 1.270(5) . ?
N1 C8 1.481(5) . ?
O4 C34 1.214(5) . ?
N2 C26 1.264(5) . ?
N2 C25 1.493(6) . ?
C36 C37 1.383(6) . ?
C36 C35 1.496(6) . ?
C10 C11 1.392(5) . ?
C10 C15 1.412(5) . ?
C10 C9 1.460(5) . ?
C9 H9 0.9400 . ?
C27 C28 1.392(5) . ?
C27 C26 1.423(6) . ?
C27 C33 1.425(5) . ?
C33 C32 1.404(6) . ?
C32 C31 1.404(5) . ?
C32 C34 1.458(6) . ?
C14 C13 1.400(6) . ?
C14 C15 1.422(5) . ?
C14 C17 1.431(6) . ?
C11 C12 1.393(6) . ?
C11 H11 0.9400 . ?
C41 C42 1.361(6) . ?
C41 C40 1.506(6) . ?
C28 C29 1.379(6) . ?
C28 H28 0.9400 . ?
F1 C1 1.315(7) . ?
C38 C37 1.390(6) . ?
C38 C39 1.508(6) . ?
C37 H37 0.9400 . ?
F2 C1 1.319(7) . ?
C34 H34 0.9400 . ?
C43 C42 1.396(6) . ?
C43 C44 1.505(6) . ?
F3 C1 1.308(7) . ?
F4 C18 1.342(7) . ?
C31 C29 1.376(6) . ?
C31 H31 0.9400 . ?
C12 C13 1.369(6) . ?
C12 C16 1.497(6) . ?
C42 H42 0.9400 . ?
F6 C18 1.318(7) . ?
C26 H26 0.9400 . ?
C13 H13 0.9400 . ?
C17 H17 0.9400 . ?
C29 C30 1.514(6) . ?
C7 C6 1.368(6) . ?
C7 C2 1.383(6) . ?
C7 H7 0.9400 . ?
C8 C6 1.496(6) . ?
C8 H8A 0.9800 . ?
C8 H8B 0.9800 . ?
C2 C3 1.373(7) . ?
C2 C1 1.485(7) . ?
C35 H35A 0.9700 . ?
C35 H35B 0.9700 . ?
C35 H35C 0.9700 . ?
F5 C18 1.325(7) . ?
C6 C5 1.377(6) . ?
C24 C19 1.389(7) . ?
C24 C23 1.397(7) . ?
C24 H24 0.9400 . ?
C40 H40A 0.9700 . ?
C40 H40B 0.9700 . ?
C40 H40C 0.9700 . ?
C39 H39A 0.9700 . ?
C39 H39B 0.9700 . ?
C39 H39C 0.9700 . ?
C16 H16A 0.9700 . ?
C16 H16B 0.9700 . ?
C16 H16C 0.9700 . ?
C5 C4 1.396(7) . ?
C5 H5 0.9400 . ?
C25 C23 1.497(7) . ?
C25 H25A 0.9800 . ?
C25 H25B 0.9800 . ?
C23 C22 1.390(7) . ?
C19 C20 1.391(8) . ?
C19 C18 1.463(8) . ?
C3 C4 1.339(7) . ?
C3 H3 0.9400 . ?
C30 H30A 0.9700 . ?
C30 H30B 0.9700 . ?
C30 H30C 0.9700 . ?
C44 H44A 0.9700 . ?
C44 H44B 0.9700 . ?
C44 H44C 0.9700 . ?
C4 H4 0.9400 . ?
C22 C21 1.365(9) . ?
C22 H22 0.9400 . ?
C20 C21 1.370(9) . ?
C20 H20 0.9400 . ?
C21 H21 0.9400 . ?

loop_
_geom_torsion_atom_site_label_1
_geom_torsion_atom_site_label_2
_geom_torsion_atom_site_label_3
_geom_torsion_atom_site_label_4
_geom_torsion
_geom_torsion_site_symmetry_1
_geom_torsion_site_symmetry_2
_geom_torsion_site_symmetry_3
_geom_torsion_site_symmetry_4
_geom_torsion_publ_flag
Co1 O6 C36 C37 -4.9(6) . . . . ?
Co1 O6 C36 C35 175.4(3) . . . . ?
C8 N1 C9 C10 -176.3(4) . . . . ?
Co1 N1 C9 C10 6.6(6) . . . . ?
C11 C10 C9 N1 -169.2(4) . . . . ?
C15 C10 C9 N1 14.9(7) . . . . ?
Co2 O3 C33 C32 147.4(3) . . . . ?
Co1 O3 C33 C32 -83.2(4) . . . . ?
Co2 O3 C33 C27 -32.9(5) . . . . ?
Co1 O3 C33 C27 96.5(4) . . . . ?
C28 C27 C33 O3 -178.3(3) . . . . ?
C26 C27 C33 O3 -1.8(6) . . . . ?
C28 C27 C33 C32 1.4(6) . . . . ?
C26 C27 C33 C32 177.9(4) . . . . ?
O3 C33 C32 C31 178.5(3) . . . . ?
C27 C33 C32 C31 -1.2(6) . . . . ?
O3 C33 C32 C34 -3.6(6) . . . . ?
C27 C33 C32 C34 176.7(3) . . . . ?
Co1 O1 C15 C10 -25.0(5) . . . . ?
Co2 O1 C15 C10 -156.9(3) . . . . ?
Co1 O1 C15 C14 157.2(3) . . . . ?
Co2 O1 C15 C14 25.3(5) . . . . ?
C11 C10 C15 O1 179.7(3) . . . . ?
C9 C10 C15 O1 -4.6(6) . . . . ?
C11 C10 C15 C14 -2.3(5) . . . . ?
C9 C10 C15 C14 173.4(4) . . . . ?
C13 C14 C15 O1 -179.7(4) . . . . ?
C17 C14 C15 O1 3.7(6) . . . . ?
C13 C14 C15 C10 2.3(6) . . . . ?
C17 C14 C15 C10 -174.3(4) . . . . ?
C15 C10 C11 C12 -0.5(6) . . . . ?
C9 C10 C11 C12 -176.6(4) . . . . ?
Co2 O8 C41 C42 -10.7(6) . . . . ?
Co2 O8 C41 C40 169.7(3) . . . . ?
C26 C27 C28 C29 -177.7(4) . . . . ?
C33 C27 C28 C29 -1.0(6) . . . . ?
Co1 O5 C38 C37 8.2(6) . . . . ?
Co1 O5 C38 C39 -171.5(3) . . . . ?
O6 C36 C37 C38 1.3(7) . . . . ?
C35 C36 C37 C38 -179.0(4) . . . . ?
O5 C38 C37 C36 -3.0(7) . . . . ?
C39 C38 C37 C36 176.6(4) . . . . ?
C33 C32 C34 O4 -178.9(4) . . . . ?
C31 C32 C34 O4 -0.9(6) . . . . ?
Co2 O7 C43 C42 10.6(7) . . . . ?
Co2 O7 C43 C44 -169.0(4) . . . . ?
C33 C32 C31 C29 0.6(6) . . . . ?
C34 C32 C31 C29 -177.3(4) . . . . ?
C10 C11 C12 C13 3.3(6) . . . . ?
C10 C11 C12 C16 -179.3(4) . . . . ?
O8 C41 C42 C43 -1.1(8) . . . . ?
C40 C41 C42 C43 178.5(5) . . . . ?
O7 C43 C42 C41 1.1(9) . . . . ?
C44 C43 C42 C41 -179.2(6) . . . . ?
C25 N2 C26 C27 -175.3(4) . . . . ?
Co2 N2 C26 C27 12.8(6) . . . . ?
C28 C27 C26 N2 -171.1(4) . . . . ?
C33 C27 C26 N2 12.3(7) . . . . ?
C11 C12 C13 C14 -3.3(7) . . . . ?
C16 C12 C13 C14 179.4(4) . . . . ?
C15 C14 C13 C12 0.6(7) . . . . ?
C17 C14 C13 C12 177.5(4) . . . . ?
Co2 O2 C17 C14 -17.4(7) . . . . ?
C13 C14 C17 O2 175.2(5) . . . . ?
C15 C14 C17 O2 -8.0(8) . . . . ?
C32 C31 C29 C28 -0.2(6) . . . . ?
C32 C31 C29 C30 179.1(4) . . . . ?
C27 C28 C29 C31 0.3(7) . . . . ?
C27 C28 C29 C30 -178.9(4) . . . . ?
C9 N1 C8 C6 9.7(6) . . . . ?
Co1 N1 C8 C6 -173.1(3) . . . . ?
C6 C7 C2 C3 0.3(7) . . . . ?
C6 C7 C2 C1 179.8(4) . . . . ?
C2 C7 C6 C5 -1.0(6) . . . . ?
C2 C7 C6 C8 178.7(4) . . . . ?
N1 C8 C6 C7 -101.5(5) . . . . ?
N1 C8 C6 C5 78.2(5) . . . . ?
C7 C6 C5 C4 0.4(8) . . . . ?
C8 C6 C5 C4 -179.3(5) . . . . ?
C26 N2 C25 C23 66.7(5) . . . . ?
Co2 N2 C25 C23 -121.5(4) . . . . ?
C19 C24 C23 C22 -0.3(8) . . . . ?
C19 C24 C23 C25 179.3(5) . . . . ?
N2 C25 C23 C22 -119.2(6) . . . . ?
N2 C25 C23 C24 61.2(7) . . . . ?
C23 C24 C19 C20 0.4(9) . . . . ?
C23 C24 C19 C18 178.8(5) . . . . ?
C7 C2 C3 C4 1.2(9) . . . . ?
C1 C2 C3 C4 -178.3(6) . . . . ?
C3 C2 C1 F3 79.7(7) . . . . ?
C7 C2 C1 F3 -99.8(6) . . . . ?
C3 C2 C1 F1 -40.1(7) . . . . ?
C7 C2 C1 F1 140.4(5) . . . . ?
C3 C2 C1 F2 -160.7(6) . . . . ?
C7 C2 C1 F2 19.8(8) . . . . ?
C24 C19 C18 F6 143.7(6) . . . . ?
C20 C19 C18 F6 -37.9(9) . . . . ?
C24 C19 C18 F5 -96.0(7) . . . . ?
C20 C19 C18 F5 82.4(8) . . . . ?
C24 C19 C18 F4 23.0(8) . . . . ?
C20 C19 C18 F4 -158.7(6) . . . . ?
C2 C3 C4 C5 -1.9(10) . . . . ?
C6 C5 C4 C3 1.1(9) . . . . ?
C24 C23 C22 C21 -0.7(10) . . . . ?
C25 C23 C22 C21 179.7(7) . . . . ?
C24 C19 C20 C21 0.5(11) . . . . ?
C18 C19 C20 C21 -177.8(7) . . . . ?
C23 C22 C21 C20 1.7(13) . . . . ?
C19 C20 C21 C22 -1.6(14) . . . . ?
